data_4347014
loop_
_publ_author_name
'Connell, Timothy U.'
'White, Jonathan M.'
'Smith, Trevor A.'
'Donnelly, Paul S.'

_publ_section_title
;
 Luminescent Iridium(III) Cyclometalated Complexes with 1,2,3-Triazole
 &quot;Click&quot; Ligands.
;
_journal_issue 6
_journal_name_full 'Inorganic chemistry'
_journal_page_first 2776
_journal_page_last 2790
_journal_paper_doi 10.1021/acs.inorgchem.5b02607
_journal_volume 55
_journal_year 2016
_chemical_formula_sum 'C38 H32 B Cl2 F4 Ir N6 O'
_chemical_formula_weight 938.60
_space_group_crystal_system monoclinic
_space_group_IT_number 14
_space_group_name_Hall '-P 2ybc'
_space_group_name_H-M_alt 'P 1 21/c 1'
_atom_sites_solution_hydrogens geom
_audit_creation_method SHELXL-2014/7
_cell_angle_alpha 90
_cell_angle_beta 91.0140(10)
_cell_angle_gamma 90
_cell_formula_units_Z 4
_cell_length_a 13.70380(10)
_cell_length_b 15.24220(10)
_cell_length_c 17.1576(2)
_cell_measurement_reflns_used 13281
_cell_measurement_temperature 130.01(10)
_cell_measurement_theta_max 76.7010
_cell_measurement_theta_min 3.8530
_cell_volume 3583.25(5)
_computing_cell_refinement
;
CrysAlisPro, Agilent Technologies,
Version 1.171.37.34 (release 22-05-2014 CrysAlis171 .NET)
(compiled May 22 2014,16:03:01)
;
_computing_data_collection
;
CrysAlisPro, Agilent Technologies,
Version 1.171.37.34 (release 22-05-2014 CrysAlis171 .NET)
(compiled May 22 2014,16:03:01)
;
_computing_data_reduction
;
CrysAlisPro, Agilent Technologies,
Version 1.171.37.34 (release 22-05-2014 CrysAlis171 .NET)
(compiled May 22 2014,16:03:01)
;
_computing_structure_refinement 'SHELXL-2014/7 (Sheldrick, 2014)'
_diffrn_ambient_environment N~2~
_diffrn_ambient_temperature 130.01(10)
_diffrn_detector 'CCD plate'
_diffrn_detector_area_resol_mean 10.2273
_diffrn_detector_type Atlas
_diffrn_measured_fraction_theta_full 1.000
_diffrn_measured_fraction_theta_max 0.987
_diffrn_measurement_device 'four-circle diffractometer'
_diffrn_measurement_device_type 'SuperNova, Dual, Cu at zero, Atlas'
_diffrn_measurement_method '\w scans'
_diffrn_radiation_monochromator mirror
_diffrn_radiation_probe x-ray
_diffrn_radiation_type 'Cu K\a'
_diffrn_radiation_wavelength 1.54184
_diffrn_reflns_av_R_equivalents 0.0232
_diffrn_reflns_av_unetI/netI 0.0207
_diffrn_reflns_Laue_measured_fraction_full 1.000
_diffrn_reflns_Laue_measured_fraction_max 0.987
_diffrn_reflns_limit_h_max 15
_diffrn_reflns_limit_h_min -17
_diffrn_reflns_limit_k_max 18
_diffrn_reflns_limit_k_min -18
_diffrn_reflns_limit_l_max 19
_diffrn_reflns_limit_l_min -21
_diffrn_reflns_number 26882
_diffrn_reflns_point_group_measured_fraction_full 1.000
_diffrn_reflns_point_group_measured_fraction_max 0.987
_diffrn_reflns_theta_full 67.684
_diffrn_reflns_theta_max 77.130
_diffrn_reflns_theta_min 3.879
_diffrn_source 'sealed X-ray tube'
_diffrn_source_type 'SuperNova (Cu) X-ray Source'
_exptl_absorpt_coefficient_mu 9.119
_exptl_absorpt_correction_T_max 0.621
_exptl_absorpt_correction_T_min 0.232
_exptl_absorpt_correction_type gaussian
_exptl_absorpt_process_details
;
CrysAlisPro, Agilent Technologies,
Version 1.171.37.34 (release 22-05-2014 CrysAlis171 .NET)
(compiled May 22 2014,16:03:01)
Numerical absorption correction based on gaussian integration over
			a multifaceted crystal model
Empirical absorption correction using spherical harmonics,
 implemented in SCALE3 ABSPACK scaling algorithm.
;
_exptl_crystal_colour yellow
_exptl_crystal_density_diffrn 1.740
_exptl_crystal_description block
_exptl_crystal_F_000 1848
_exptl_crystal_size_max 0.1845
_exptl_crystal_size_mid 0.1140
_exptl_crystal_size_min 0.0584
_refine_diff_density_max 0.692
_refine_diff_density_min -0.785
_refine_diff_density_rms 0.077
_refine_ls_extinction_coef 0.000191(13)
_refine_ls_extinction_expression Fc^*^=kFc[1+0.001xFc^2^\l^3^/sin(2\q)]^-1/4^
_refine_ls_extinction_method 'SHELXL-2014/7 (Sheldrick 2014'
_refine_ls_goodness_of_fit_ref 1.057
_refine_ls_hydrogen_treatment constr
_refine_ls_matrix_type full
_refine_ls_number_parameters 480
_refine_ls_number_reflns 7489
_refine_ls_number_restraints 0
_refine_ls_restrained_S_all 1.057
_refine_ls_R_factor_all 0.0260
_refine_ls_R_factor_gt 0.0221
_refine_ls_shift/su_max 0.003
_refine_ls_shift/su_mean 0.000
_refine_ls_structure_factor_coef Fsqd
_refine_ls_weighting_details 'w=1/[\s^2^(Fo^2^)+(0.0286P)^2^+3.1086P] where P=(Fo^2^+2Fc^2^)/3'
_refine_ls_weighting_scheme calc
_refine_ls_wR_factor_gt 0.0554
_refine_ls_wR_factor_ref 0.0586
_reflns_Friedel_coverage 0.000
_reflns_number_gt 6730
_reflns_number_total 7489
_reflns_threshold_expression 'I > 2\s(I)'
_cod_data_source_file ic5b02607_si_006.cif
_cod_data_source_block shelx
_cod_original_sg_symbol_H-M 'P 21/c'
_cod_database_code 4347014
_shelx_shelxl_version_number 2014/7
_chemical_oxdiff_usercomment 'Tim O-Connell (PSD) Ir (ppy)2 PicOMe BF4-'
_shelx_space_group_comment
;
The symmetry employed for this shelxl refinement is uniquely defined
by the following loop, which should always be used as a source of
symmetry information in preference to the above space-group names.
They are only intended as comments.
;

loop_
_space_group_symop_operation_xyz
'x, y, z'
'-x, y+1/2, -z+1/2'
'-x, -y, -z'
'x, -y-1/2, z-1/2'

loop_
_atom_site_label
_atom_site_type_symbol
_atom_site_fract_x
_atom_site_fract_y
_atom_site_fract_z
_atom_site_U_iso_or_equiv
_atom_site_adp_type
_atom_site_occupancy
_atom_site_site_symmetry_order
_atom_site_calc_flag
_atom_site_refinement_flags_posn
_atom_site_refinement_flags_adp
C1 C 0.14439(19) 0.40232(17) 0.72087(15) 0.0277(5) Uani 1 1 d . .
H1 H 0.1963 0.4311 0.6978 0.033 Uiso 1 1 calc R U
C2 C 0.0575(2) 0.44683(19) 0.72994(16) 0.0332(6) Uani 1 1 d . .
H2 H 0.0508 0.5044 0.7128 0.040 Uiso 1 1 calc R U
C3 C -0.0194(2) 0.4042(2) 0.76503(17) 0.0355(6) Uani 1 1 d . .
H3 H -0.0794 0.4320 0.7698 0.043 Uiso 1 1 calc R U
C4 C -0.00605(19) 0.3200(2) 0.79291(16) 0.0321(6) Uani 1 1 d . .
H4 H -0.0565 0.2913 0.8180 0.039 Uiso 1 1 calc R U
C5 C 0.08335(18) 0.27794(18) 0.78331(14) 0.0252(5) Uani 1 1 d . .
C6 C 0.11085(17) 0.19246(17) 0.81491(14) 0.0241(5) Uani 1 1 d . .
C7 C 0.20564(18) 0.16402(16) 0.79774(14) 0.0227(5) Uani 1 1 d . .
C8 C 0.23595(19) 0.08395(16) 0.82852(15) 0.0254(5) Uani 1 1 d . .
H8 H 0.2975 0.0627 0.8165 0.030 Uiso 1 1 calc R U
C9 C 0.1765(2) 0.03468(18) 0.87691(16) 0.0300(5) Uani 1 1 d . .
H9 H 0.1989 -0.0181 0.8977 0.036 Uiso 1 1 calc R U
C10 C 0.0837(2) 0.06452(18) 0.89408(16) 0.0310(6) Uani 1 1 d . .
H10 H 0.0441 0.0320 0.9267 0.037 Uiso 1 1 calc R U
C11 C 0.05001(19) 0.14252(19) 0.86276(15) 0.0290(5) Uani 1 1 d . .
H11 H -0.0127 0.1619 0.8733 0.035 Uiso 1 1 calc R U
C12 C 0.41477(19) 0.09878(18) 0.67860(17) 0.0299(5) Uani 1 1 d . .
H12 H 0.3721 0.0920 0.6363 0.036 Uiso 1 1 calc R U
C13 C 0.4909(2) 0.0406(2) 0.68772(19) 0.0375(6) Uani 1 1 d . .
H13 H 0.4990 -0.0052 0.6526 0.045 Uiso 1 1 calc R U
C14 C 0.5552(2) 0.0514(2) 0.74998(19) 0.0364(6) Uani 1 1 d . .
H14 H 0.6071 0.0128 0.7574 0.044 Uiso 1 1 calc R U
C15 C 0.54147(19) 0.11993(18) 0.80108(17) 0.0310(6) Uani 1 1 d . .
H15 H 0.5846 0.1280 0.8429 0.037 Uiso 1 1 calc R U
C16 C 0.46284(18) 0.17724(17) 0.79002(15) 0.0248(5) Uani 1 1 d . .
C17 C 0.43884(19) 0.25118(15) 0.84083(15) 0.0238(5) Uani 1 1 d . .
C18 C 0.35097(17) 0.29526(16) 0.82086(13) 0.0215(5) Uani 1 1 d . .
C19 C 0.32493(18) 0.36612(17) 0.86744(15) 0.0258(5) Uani 1 1 d . .
H19 H 0.2682 0.3973 0.8555 0.031 Uiso 1 1 calc R U
C20 C 0.3827(2) 0.39125(18) 0.93193(16) 0.0314(6) Uani 1 1 d . .
H20 H 0.3632 0.4379 0.9629 0.038 Uiso 1 1 calc R U
C21 C 0.4684(2) 0.34705(19) 0.94980(16) 0.0322(6) Uani 1 1 d . .
H21 H 0.5066 0.3641 0.9926 0.039 Uiso 1 1 calc R U
C22 C 0.4972(2) 0.27753(19) 0.90390(16) 0.0305(5) Uani 1 1 d . .
H22 H 0.5555 0.2484 0.9151 0.037 Uiso 1 1 calc R U
C23 C 0.45033(19) 0.34859(17) 0.65735(16) 0.0278(5) Uani 1 1 d . .
H23 H 0.4751 0.3394 0.7075 0.033 Uiso 1 1 calc R U
C24 C 0.5120(2) 0.38334(18) 0.60199(18) 0.0329(6) Uani 1 1 d . .
H24 H 0.5763 0.3974 0.6151 0.039 Uiso 1 1 calc R U
C25 C 0.4766(2) 0.39667(18) 0.52754(17) 0.0342(6) Uani 1 1 d . .
H25 H 0.5169 0.4182 0.4889 0.041 Uiso 1 1 calc R U
C26 C 0.3795(2) 0.37734(18) 0.51108(16) 0.0312(6) Uani 1 1 d . .
H26 H 0.3534 0.3871 0.4614 0.037 Uiso 1 1 calc R U
C27 C 0.32145(19) 0.34321(16) 0.56948(15) 0.0247(5) Uani 1 1 d . .
C28 C 0.21597(19) 0.32259(17) 0.55155(15) 0.0271(5) Uani 1 1 d . .
H28A H 0.1750 0.3552 0.5869 0.033 Uiso 1 1 calc R U
H28B H 0.2000 0.3414 0.4988 0.033 Uiso 1 1 calc R U
C29 C 0.16316(19) 0.17321(17) 0.50390(15) 0.0263(5) Uani 1 1 d . .
H29 H 0.1452 0.1868 0.4528 0.032 Uiso 1 1 calc R U
C30 C 0.16251(18) 0.09174(17) 0.53860(15) 0.0252(5) Uani 1 1 d . .
C31 C 0.13777(18) 0.00659(17) 0.50444(15) 0.0260(5) Uani 1 1 d . .
C32 C 0.09240(19) 0.00288(18) 0.43080(16) 0.0290(5) Uani 1 1 d . .
H32 H 0.0797 0.0546 0.4036 0.035 Uiso 1 1 calc R U
C33 C 0.0662(2) -0.07676(19) 0.39797(16) 0.0303(5) Uani 1 1 d . .
H33 H 0.0361 -0.0782 0.3490 0.036 Uiso 1 1 calc R U
C34 C 0.08446(19) -0.15451(18) 0.43769(16) 0.0286(5) Uani 1 1 d . .
C35 C 0.1311(2) -0.15237(18) 0.51063(16) 0.0309(6) Uani 1 1 d . .
H35 H 0.1446 -0.2042 0.5373 0.037 Uiso 1 1 calc R U
C36 C 0.1571(2) -0.07185(19) 0.54292(15) 0.0294(5) Uani 1 1 d . .
H36 H 0.1883 -0.0705 0.5915 0.035 Uiso 1 1 calc R U
C37 C 0.0730(3) -0.31080(19) 0.43750(18) 0.0407(7) Uani 1 1 d . .
H37A H 0.1420 -0.3177 0.4462 0.061 Uiso 1 1 calc R U
H37B H 0.0491 -0.3578 0.4051 0.061 Uiso 1 1 calc R U
H37C H 0.0404 -0.3120 0.4866 0.061 Uiso 1 1 calc R U
C38 C 0.2519(3) 0.7309(3) 0.7834(2) 0.0547(9) Uani 1 1 d . .
H38A H 0.1833 0.7346 0.7960 0.066 Uiso 1 1 calc R U
H38B H 0.2598 0.6840 0.7459 0.066 Uiso 1 1 calc R U
B1 B 0.2277(2) 0.5849(2) 0.5813(2) 0.0334(7) Uani 1 1 d . .
N1 N 0.15623(15) 0.31924(14) 0.74421(12) 0.0232(4) Uani 1 1 d . .
N2 N 0.39986(15) 0.16496(14) 0.72856(12) 0.0232(4) Uani 1 1 d . .
N3 N 0.35646(15) 0.32756(13) 0.64217(12) 0.0226(4) Uani 1 1 d . .
N4 N 0.19505(15) 0.22866(15) 0.55908(12) 0.0238(4) Uani 1 1 d . .
N5 N 0.21261(15) 0.18530(14) 0.62571(12) 0.0229(4) Uani 1 1 d . .
N6 N 0.19272(15) 0.10169(14) 0.61443(12) 0.0245(4) Uani 1 1 d . .
O1 O 0.05444(16) -0.22897(13) 0.39979(12) 0.0335(4) Uani 1 1 d . .
F1 F 0.27548(16) 0.53563(15) 0.63769(16) 0.0695(8) Uani 1 1 d . .
F2 F 0.19489(16) 0.66247(14) 0.61390(13) 0.0542(5) Uani 1 1 d . .
F3 F 0.29162(15) 0.60383(17) 0.52257(15) 0.0643(6) Uani 1 1 d . .
F4 F 0.14881(13) 0.53768(13) 0.55267(11) 0.0423(4) Uani 1 1 d . .
Cl1 Cl 0.32015(7) 0.70670(7) 0.86845(6) 0.0581(2) Uani 1 1 d . .
Cl2 Cl 0.28947(8) 0.83088(9) 0.74178(7) 0.0709(3) Uani 1 1 d . .
Ir1 Ir 0.27953(2) 0.24525(2) 0.72718(2) 0.01884(5) Uani 1 1 d . .

loop_
_atom_site_aniso_label
_atom_site_aniso_U_11
_atom_site_aniso_U_22
_atom_site_aniso_U_33
_atom_site_aniso_U_23
_atom_site_aniso_U_13
_atom_site_aniso_U_12
C1 0.0309(13) 0.0263(12) 0.0257(12) -0.0008(10) -0.0030(10) 0.0058(10)
C2 0.0423(15) 0.0329(14) 0.0242(13) -0.0023(11) -0.0068(11) 0.0115(12)
C3 0.0307(13) 0.0484(17) 0.0273(14) -0.0072(12) -0.0061(11) 0.0158(12)
C4 0.0253(12) 0.0461(16) 0.0248(13) -0.0042(11) -0.0020(10) 0.0028(11)
C5 0.0234(11) 0.0326(13) 0.0195(11) -0.0048(10) -0.0007(9) -0.0029(10)
C6 0.0229(11) 0.0297(12) 0.0198(11) -0.0047(9) -0.0003(9) -0.0055(9)
C7 0.0247(11) 0.0267(12) 0.0167(10) -0.0018(9) -0.0015(9) -0.0052(9)
C8 0.0309(12) 0.0239(12) 0.0213(11) 0.0005(9) 0.0007(9) -0.0036(9)
C9 0.0389(14) 0.0272(13) 0.0238(12) 0.0009(10) -0.0039(11) -0.0083(11)
C10 0.0357(14) 0.0339(14) 0.0233(12) -0.0009(10) 0.0018(10) -0.0148(11)
C11 0.0266(12) 0.0373(14) 0.0233(12) -0.0071(11) 0.0006(10) -0.0081(10)
C12 0.0276(12) 0.0312(13) 0.0309(14) -0.0059(11) -0.0002(10) 0.0048(10)
C13 0.0364(15) 0.0360(15) 0.0400(16) -0.0085(12) -0.0007(12) 0.0081(12)
C14 0.0313(14) 0.0331(14) 0.0448(17) 0.0023(12) -0.0008(12) 0.0103(11)
C15 0.0286(13) 0.0326(14) 0.0317(14) 0.0026(11) -0.0021(11) 0.0048(10)
C16 0.0236(11) 0.0278(12) 0.0230(12) 0.0052(10) 0.0006(9) 0.0000(9)
C17 0.0240(12) 0.0283(13) 0.0191(12) 0.0040(9) 0.0006(9) -0.0016(9)
C18 0.0229(11) 0.0249(11) 0.0167(10) 0.0012(9) 0.0002(8) -0.0048(9)
C19 0.0258(12) 0.0278(12) 0.0240(12) -0.0034(10) 0.0043(9) -0.0013(9)
C20 0.0366(14) 0.0317(14) 0.0261(13) -0.0057(10) 0.0064(11) -0.0066(11)
C21 0.0342(14) 0.0378(15) 0.0246(13) -0.0004(11) -0.0023(10) -0.0091(11)
C22 0.0300(13) 0.0352(14) 0.0262(13) 0.0049(11) -0.0027(10) -0.0038(11)
C23 0.0280(12) 0.0283(13) 0.0272(13) 0.0051(10) 0.0025(10) -0.0018(10)
C24 0.0311(13) 0.0305(13) 0.0373(15) 0.0038(11) 0.0067(11) -0.0031(11)
C25 0.0423(15) 0.0281(13) 0.0325(14) 0.0041(11) 0.0125(12) -0.0027(11)
C26 0.0418(15) 0.0276(13) 0.0243(13) 0.0040(10) 0.0062(11) 0.0010(11)
C27 0.0328(13) 0.0198(11) 0.0217(12) 0.0020(9) 0.0035(10) 0.0028(9)
C28 0.0333(13) 0.0234(12) 0.0244(12) 0.0034(9) -0.0029(10) 0.0035(10)
C29 0.0295(12) 0.0294(13) 0.0199(11) 0.0013(10) -0.0007(9) 0.0025(10)
C30 0.0224(11) 0.0311(13) 0.0221(12) 0.0003(10) 0.0002(9) 0.0011(9)
C31 0.0257(12) 0.0293(13) 0.0231(12) -0.0019(10) 0.0012(9) -0.0002(9)
C32 0.0334(13) 0.0298(13) 0.0239(13) 0.0021(10) -0.0023(10) 0.0013(10)
C33 0.0322(13) 0.0347(14) 0.0239(12) -0.0009(11) -0.0027(10) -0.0009(11)
C34 0.0294(12) 0.0312(13) 0.0253(13) -0.0027(10) 0.0025(10) -0.0004(10)
C35 0.0375(14) 0.0285(13) 0.0266(13) 0.0001(10) 0.0012(11) 0.0031(11)
C36 0.0321(13) 0.0348(14) 0.0212(12) 0.0005(10) -0.0006(10) 0.0005(11)
C37 0.062(2) 0.0267(14) 0.0336(15) -0.0032(12) -0.0015(14) -0.0040(13)
C38 0.0384(18) 0.082(3) 0.044(2) -0.0077(19) 0.0028(15) -0.0040(18)
B1 0.0305(15) 0.0340(16) 0.0355(17) 0.0043(13) -0.0051(12) -0.0044(12)
N1 0.0218(9) 0.0266(10) 0.0211(10) -0.0019(8) -0.0008(8) 0.0036(8)
N2 0.0252(10) 0.0232(10) 0.0212(10) 0.0026(8) 0.0020(8) 0.0033(8)
N3 0.0249(10) 0.0218(10) 0.0212(10) 0.0043(8) 0.0043(8) 0.0012(8)
N4 0.0243(10) 0.0274(10) 0.0195(10) 0.0028(8) -0.0019(8) 0.0020(8)
N5 0.0241(10) 0.0256(10) 0.0190(10) 0.0022(8) -0.0018(8) 0.0002(8)
N6 0.0256(10) 0.0265(10) 0.0213(10) -0.0009(8) -0.0019(8) -0.0014(8)
O1 0.0438(11) 0.0295(9) 0.0272(10) -0.0025(8) -0.0031(8) -0.0015(8)
F1 0.0577(13) 0.0562(13) 0.0930(19) 0.0397(13) -0.0420(13) -0.0246(10)
F2 0.0594(12) 0.0476(11) 0.0556(13) -0.0149(10) -0.0032(10) -0.0002(9)
F3 0.0444(11) 0.0814(16) 0.0677(15) 0.0070(13) 0.0211(10) -0.0124(11)
F4 0.0340(9) 0.0535(11) 0.0393(10) -0.0090(8) -0.0043(7) -0.0099(8)
Cl1 0.0496(5) 0.0768(6) 0.0477(5) 0.0004(4) 0.0009(4) -0.0034(4)
Cl2 0.0598(6) 0.0883(8) 0.0641(6) 0.0140(6) -0.0094(5) -0.0002(5)
Ir1 0.01941(6) 0.02089(7) 0.01622(6) 0.00145(3) 0.00058(4) 0.00065(3)

loop_
_atom_type_symbol
_atom_type_description
_atom_type_scat_dispersion_real
_atom_type_scat_dispersion_imag
_atom_type_scat_source
C C 0.0181 0.0091 'International Tables Vol C Tables 4.2.6.8 and 6.1.1.4'
H H 0.0000 0.0000 'International Tables Vol C Tables 4.2.6.8 and 6.1.1.4'
B B 0.0090 0.0039 'International Tables Vol C Tables 4.2.6.8 and 6.1.1.4'
N N 0.0311 0.0180 'International Tables Vol C Tables 4.2.6.8 and 6.1.1.4'
O O 0.0492 0.0322 'International Tables Vol C Tables 4.2.6.8 and 6.1.1.4'
F F 0.0727 0.0534 'International Tables Vol C Tables 4.2.6.8 and 6.1.1.4'
Cl Cl 0.3639 0.7018 'International Tables Vol C Tables 4.2.6.8 and 6.1.1.4'
Ir Ir -4.7710 6.5667 'International Tables Vol C Tables 4.2.6.8 and 6.1.1.4'

loop_
_geom_angle_atom_site_label_1
_geom_angle_atom_site_label_2
_geom_angle_atom_site_label_3
_geom_angle
N1 C1 C2 122.1(3)
N1 C1 H1 118.9
C2 C1 H1 118.9
C1 C2 C3 118.9(3)
C1 C2 H2 120.6
C3 C2 H2 120.6
C4 C3 C2 119.3(3)
C4 C3 H3 120.3
C2 C3 H3 120.3
C3 C4 C5 119.8(3)
C3 C4 H4 120.1
C5 C4 H4 120.1
N1 C5 C4 119.8(3)
N1 C5 C6 114.1(2)
C4 C5 C6 126.0(2)
C11 C6 C7 121.1(2)
C11 C6 C5 123.3(2)
C7 C6 C5 115.5(2)
C8 C7 C6 117.5(2)
C8 C7 Ir1 128.10(19)
C6 C7 Ir1 114.34(18)
C7 C8 C9 121.7(2)
C7 C8 H8 119.2
C9 C8 H8 119.2
C10 C9 C8 119.9(3)
C10 C9 H9 120.1
C8 C9 H9 120.1
C11 C10 C9 120.1(2)
C11 C10 H10 120.0
C9 C10 H10 120.0
C10 C11 C6 119.8(3)
C10 C11 H11 120.1
C6 C11 H11 120.1
N2 C12 C13 122.4(3)
N2 C12 H12 118.8
C13 C12 H12 118.8
C12 C13 C14 118.8(3)
C12 C13 H13 120.6
C14 C13 H13 120.6
C15 C14 C13 119.3(3)
C15 C14 H14 120.3
C13 C14 H14 120.3
C14 C15 C16 120.0(3)
C14 C15 H15 120.0
C16 C15 H15 120.0
N2 C16 C15 119.7(2)
N2 C16 C17 114.8(2)
C15 C16 C17 125.5(2)
C22 C17 C18 121.7(2)
C22 C17 C16 123.5(2)
C18 C17 C16 114.8(2)
C19 C18 C17 117.0(2)
C19 C18 Ir1 128.63(19)
C17 C18 Ir1 114.35(18)
C18 C19 C20 121.2(2)
C18 C19 H19 119.4
C20 C19 H19 119.4
C21 C20 C19 120.5(3)
C21 C20 H20 119.8
C19 C20 H20 119.8
C22 C21 C20 119.8(3)
C22 C21 H21 120.1
C20 C21 H21 120.1
C21 C22 C17 119.8(3)
C21 C22 H22 120.1
C17 C22 H22 120.1
N3 C23 C24 123.4(3)
N3 C23 H23 118.3
C24 C23 H23 118.3
C25 C24 C23 118.9(3)
C25 C24 H24 120.6
C23 C24 H24 120.6
C24 C25 C26 118.7(3)
C24 C25 H25 120.6
C26 C25 H25 120.6
C25 C26 C27 119.4(3)
C25 C26 H26 120.3
C27 C26 H26 120.3
N3 C27 C26 122.2(2)
N3 C27 C28 118.4(2)
C26 C27 C28 119.3(2)
N4 C28 C27 112.0(2)
N4 C28 H28A 109.2
C27 C28 H28A 109.2
N4 C28 H28B 109.2
C27 C28 H28B 109.2
H28A C28 H28B 107.9
N4 C29 C30 105.6(2)
N4 C29 H29 127.2
C30 C29 H29 127.2
N6 C30 C29 107.9(2)
N6 C30 C31 123.0(2)
C29 C30 C31 129.1(2)
C36 C31 C32 118.2(2)
C36 C31 C30 122.2(2)
C32 C31 C30 119.6(2)
C33 C32 C31 120.7(3)
C33 C32 H32 119.6
C31 C32 H32 119.6
C32 C33 C34 120.4(3)
C32 C33 H33 119.8
C34 C33 H33 119.8
O1 C34 C33 115.1(2)
O1 C34 C35 125.1(3)
C33 C34 C35 119.8(3)
C36 C35 C34 119.2(3)
C36 C35 H35 120.4
C34 C35 H35 120.4
C31 C36 C35 121.6(2)
C31 C36 H36 119.2
C35 C36 H36 119.2
O1 C37 H37A 109.5
O1 C37 H37B 109.5
H37A C37 H37B 109.5
O1 C37 H37C 109.5
H37A C37 H37C 109.5
H37B C37 H37C 109.5
Cl1 C38 Cl2 111.3(2)
Cl1 C38 H38A 109.4
Cl2 C38 H38A 109.4
Cl1 C38 H38B 109.4
Cl2 C38 H38B 109.4
H38A C38 H38B 108.0
F3 B1 F1 109.0(3)
F3 B1 F4 110.6(3)
F1 B1 F4 108.9(3)
F3 B1 F2 109.4(3)
F1 B1 F2 109.6(3)
F4 B1 F2 109.3(3)
C1 N1 C5 119.8(2)
C1 N1 Ir1 124.92(18)
C5 N1 Ir1 115.25(17)
C12 N2 C16 119.7(2)
C12 N2 Ir1 124.89(18)
C16 N2 Ir1 115.11(17)
C23 N3 C27 117.4(2)
C23 N3 Ir1 118.26(17)
C27 N3 Ir1 123.04(17)
C29 N4 N5 110.1(2)
C29 N4 C28 128.1(2)
N5 N4 C28 121.7(2)
N6 N5 N4 108.6(2)
N6 N5 Ir1 127.78(16)
N4 N5 Ir1 123.21(16)
N5 N6 C30 107.8(2)
C34 O1 C37 117.4(2)
C7 Ir1 C18 89.74(9)
C7 Ir1 N2 92.22(9)
C18 Ir1 N2 80.65(9)
C7 Ir1 N1 80.15(9)
C18 Ir1 N1 93.90(9)
N2 Ir1 N1 170.70(8)
C7 Ir1 N5 90.79(9)
C18 Ir1 N5 175.62(9)
N2 Ir1 N5 94.98(8)
N1 Ir1 N5 90.48(8)
C7 Ir1 N3 175.46(9)
C18 Ir1 N3 94.64(9)
N2 Ir1 N3 87.33(8)
N1 Ir1 N3 100.69(8)
N5 Ir1 N3 84.76(8)

loop_
_geom_bond_atom_site_label_1
_geom_bond_atom_site_label_2
_geom_bond_distance
C1 N1 1.337(3)
C1 C2 1.382(4)
C1 H1 0.9300
C2 C3 1.385(4)
C2 H2 0.9300
C3 C4 1.381(4)
C3 H3 0.9300
C4 C5 1.395(4)
C4 H4 0.9300
C5 N1 1.367(3)
C5 C6 1.458(4)
C6 C11 1.404(4)
C6 C7 1.406(3)
C7 C8 1.390(4)
C7 Ir1 2.017(2)
C8 C9 1.394(4)
C8 H8 0.9300
C9 C10 1.387(4)
C9 H9 0.9300
C10 C11 1.381(4)
C10 H10 0.9300
C11 H11 0.9300
C12 N2 1.342(3)
C12 C13 1.377(4)
C12 H12 0.9300
C13 C14 1.382(4)
C13 H13 0.9300
C14 C15 1.379(4)
C14 H14 0.9300
C15 C16 1.397(4)
C15 H15 0.9300
C16 N2 1.364(3)
C16 C17 1.466(4)
C17 C22 1.394(4)
C17 C18 1.416(3)
C18 C19 1.394(3)
C18 Ir1 2.017(2)
C19 C20 1.402(4)
C19 H19 0.9300
C20 C21 1.384(4)
C20 H20 0.9300
C21 C22 1.382(4)
C21 H21 0.9300
C22 H22 0.9300
C23 N3 1.347(3)
C23 C24 1.388(4)
C23 H23 0.9300
C24 C25 1.374(4)
C24 H24 0.9300
C25 C26 1.386(4)
C25 H25 0.9300
C26 C27 1.391(4)
C26 H26 0.9300
C27 N3 1.350(3)
C27 C28 1.506(4)
C28 N4 1.466(3)
C28 H28A 0.9700
C28 H28B 0.9700
C29 N4 1.337(3)
C29 C30 1.377(4)
C29 H29 0.9300
C30 N6 1.367(3)
C30 C31 1.462(4)
C31 C36 1.389(4)
C31 C32 1.399(4)
C32 C33 1.383(4)
C32 H32 0.9300
C33 C34 1.388(4)
C33 H33 0.9300
C34 O1 1.368(3)
C34 C35 1.395(4)
C35 C36 1.391(4)
C35 H35 0.9300
C36 H36 0.9300
C37 O1 1.426(4)
C37 H37A 0.9600
C37 H37B 0.9600
C37 H37C 0.9600
C38 Cl1 1.758(4)
C38 Cl2 1.764(5)
C38 H38A 0.9700
C38 H38B 0.9700
B1 F3 1.378(4)
B1 F1 1.381(4)
B1 F4 1.382(4)
B1 F2 1.386(4)
N1 Ir1 2.057(2)
N2 Ir1 2.053(2)
N3 Ir1 2.206(2)
N4 N5 1.339(3)
N5 N6 1.317(3)
N5 Ir1 2.157(2)

loop_
_geom_torsion_atom_site_label_1
_geom_torsion_atom_site_label_2
_geom_torsion_atom_site_label_3
_geom_torsion_atom_site_label_4
_geom_torsion
N1 C1 C2 C3 0.7(4)
C1 C2 C3 C4 2.7(4)
C2 C3 C4 C5 -2.0(4)
C3 C4 C5 N1 -2.1(4)
C3 C4 C5 C6 174.7(2)
N1 C5 C6 C11 174.2(2)
C4 C5 C6 C11 -2.7(4)
N1 C5 C6 C7 -2.6(3)
C4 C5 C6 C7 -179.6(2)
C11 C6 C7 C8 1.3(4)
C5 C6 C7 C8 178.3(2)
C11 C6 C7 Ir1 179.43(19)
C5 C6 C7 Ir1 -3.6(3)
C6 C7 C8 C9 -2.2(4)
Ir1 C7 C8 C9 179.95(19)
C7 C8 C9 C10 1.3(4)
C8 C9 C10 C11 0.5(4)
C9 C10 C11 C6 -1.4(4)
C7 C6 C11 C10 0.5(4)
C5 C6 C11 C10 -176.2(2)
N2 C12 C13 C14 -0.9(5)
C12 C13 C14 C15 -0.1(5)
C13 C14 C15 C16 0.5(5)
C14 C15 C16 N2 0.0(4)
C14 C15 C16 C17 178.5(3)
N2 C16 C17 C22 -176.1(2)
C15 C16 C17 C22 5.3(4)
N2 C16 C17 C18 3.5(3)
C15 C16 C17 C18 -175.1(2)
C22 C17 C18 C19 -0.4(4)
C16 C17 C18 C19 -180.0(2)
C22 C17 C18 Ir1 179.8(2)
C16 C17 C18 Ir1 0.2(3)
C17 C18 C19 C20 -1.1(4)
Ir1 C18 C19 C20 178.70(19)
C18 C19 C20 C21 1.4(4)
C19 C20 C21 C22 -0.2(4)
C20 C21 C22 C17 -1.3(4)
C18 C17 C22 C21 1.6(4)
C16 C17 C22 C21 -178.8(2)
N3 C23 C24 C25 -0.5(4)
C23 C24 C25 C26 1.9(4)
C24 C25 C26 C27 -1.5(4)
C25 C26 C27 N3 -0.4(4)
C25 C26 C27 C28 179.8(2)
N3 C27 C28 N4 -63.4(3)
C26 C27 C28 N4 116.5(3)
N4 C29 C30 N6 1.0(3)
N4 C29 C30 C31 -177.4(2)
N6 C30 C31 C36 -10.0(4)
C29 C30 C31 C36 168.2(3)
N6 C30 C31 C32 169.6(2)
C29 C30 C31 C32 -12.3(4)
C36 C31 C32 C33 1.1(4)
C30 C31 C32 C33 -178.5(2)
C31 C32 C33 C34 0.0(4)
C32 C33 C34 O1 179.4(2)
C32 C33 C34 C35 -1.1(4)
O1 C34 C35 C36 -179.5(3)
C33 C34 C35 C36 1.0(4)
C32 C31 C36 C35 -1.2(4)
C30 C31 C36 C35 178.4(3)
C34 C35 C36 C31 0.1(4)
C2 C1 N1 C5 -4.7(4)
C2 C1 N1 Ir1 176.03(19)
C4 C5 N1 C1 5.4(4)
C6 C5 N1 C1 -171.7(2)
C4 C5 N1 Ir1 -175.30(19)
C6 C5 N1 Ir1 7.6(3)
C13 C12 N2 C16 1.4(4)
C13 C12 N2 Ir1 -172.1(2)
C15 C16 N2 C12 -1.0(4)
C17 C16 N2 C12 -179.7(2)
C15 C16 N2 Ir1 173.20(19)
C17 C16 N2 Ir1 -5.5(3)
C24 C23 N3 C27 -1.4(4)
C24 C23 N3 Ir1 165.8(2)
C26 C27 N3 C23 1.8(4)
C28 C27 N3 C23 -178.4(2)
C26 C27 N3 Ir1 -164.70(19)
C28 C27 N3 Ir1 15.1(3)
C30 C29 N4 N5 -0.8(3)
C30 C29 N4 C28 175.3(2)
C27 C28 N4 C29 -118.3(3)
C27 C28 N4 N5 57.4(3)
C29 N4 N5 N6 0.2(3)
C28 N4 N5 N6 -176.2(2)
C29 N4 N5 Ir1 173.28(16)
C28 N4 N5 Ir1 -3.1(3)
N4 N5 N6 C30 0.5(3)
Ir1 N5 N6 C30 -172.20(16)
C29 C30 N6 N5 -0.9(3)
C31 C30 N6 N5 177.6(2)
C33 C34 O1 C37 179.0(3)
C35 C34 O1 C37 -0.6(4)
